data_4101293
loop_
_publ_author_name
'Deng, Liang'
'Chan, Hoi-Shan'
'Xie, Zuowei'

_publ_section_title
;
 Nickel-mediated regioselective [2 + 2 + 2] cycloaddition of carboryne
 with alkynes.
;
_journal_issue 24
_journal_name_full 'Journal of the American Chemical Society'
_journal_page_first 7728
_journal_page_last 7729
_journal_paper_doi 10.1021/ja061605j
_journal_volume 128
_journal_year 2006
_chemical_formula_sum 'C30 H30 B10'
_chemical_formula_weight 498.64
_chemical_name_systematic
; 
 ? 
;
_space_group_IT_number 148
_symmetry_cell_setting trigonal
_symmetry_space_group_name_Hall '-R 3'
_symmetry_space_group_name_H-M 'R -3 :H'
_atom_sites_solution_hydrogens geom
_atom_sites_solution_primary direct
_atom_sites_solution_secondary difmap
_audit_creation_method SHELXL-97
_cell_angle_alpha 90.00
_cell_angle_beta 90.00
_cell_angle_gamma 120.00
_cell_formula_units_Z 18
_cell_length_a 38.779(2)
_cell_length_b 38.779(2)
_cell_length_c 12.1544(13)
_cell_measurement_reflns_used 862
_cell_measurement_temperature 293(2)
_cell_measurement_theta_max 18.25
_cell_measurement_theta_min 2.32
_cell_volume 15829(2)
_computing_cell_refinement 'BRUKER SMART CCD DIFFRACTOMETER'
_computing_data_collection 'BRUKER SMART CCD DIFFRACTOMETER'
_computing_data_reduction 'BRUKER SMART CCD DIFFRACTOMETER'
_computing_molecular_graphics 'SIEMENS SHELXTL'
_computing_publication_material 'SIEMENS SHELXTL'
_computing_structure_refinement 'SHELXL-97 (Sheldrick, 1997)'
_computing_structure_solution 'SHELXS-97 (Sheldrick, 1990)'
_diffrn_ambient_temperature 293(2)
_diffrn_measured_fraction_theta_full 1.000
_diffrn_measured_fraction_theta_max 1.000
_diffrn_measurement_device_type 'BRUKER SMART CCD DIFFRACTOMETER'
_diffrn_measurement_method 'OMEGA SCAN'
_diffrn_radiation_monochromator graphite
_diffrn_radiation_source 'fine-focus sealed tube'
_diffrn_radiation_type MoK\a
_diffrn_radiation_wavelength 0.71073
_diffrn_reflns_av_R_equivalents 0.0598
_diffrn_reflns_av_sigmaI/netI 0.0502
_diffrn_reflns_limit_h_max 33
_diffrn_reflns_limit_h_min -45
_diffrn_reflns_limit_k_max 46
_diffrn_reflns_limit_k_min -45
_diffrn_reflns_limit_l_max 14
_diffrn_reflns_limit_l_min -14
_diffrn_reflns_number 28949
_diffrn_reflns_theta_full 24.99
_diffrn_reflns_theta_max 24.99
_diffrn_reflns_theta_min 1.05
_exptl_absorpt_coefficient_mu 0.049
_exptl_absorpt_correction_T_max 1.0000
_exptl_absorpt_correction_T_min 0.516932
_exptl_absorpt_correction_type SADABS
_exptl_crystal_colour colourless
_exptl_crystal_density_diffrn 0.942
_exptl_crystal_density_meas 0
_exptl_crystal_density_method 'not measured'
_exptl_crystal_description block
_exptl_crystal_F_000 4680
_exptl_crystal_size_max 0.50
_exptl_crystal_size_mid 0.40
_exptl_crystal_size_min 0.30
_refine_diff_density_max 0.801
_refine_diff_density_min -0.491
_refine_diff_density_rms 0.172
_refine_ls_extinction_coef 0.0042(5)
_refine_ls_extinction_expression Fc^*^=kFc[1+0.001xFc^2^\l^3^/sin(2\q)]^-1/4^
_refine_ls_extinction_method SHELXL
_refine_ls_goodness_of_fit_ref 1.051
_refine_ls_hydrogen_treatment mixed
_refine_ls_matrix_type full
_refine_ls_number_parameters 362
_refine_ls_number_reflns 6192
_refine_ls_number_restraints 0
_refine_ls_restrained_S_all 1.051
_refine_ls_R_factor_all 0.1837
_refine_ls_R_factor_gt 0.0998
_refine_ls_shift/su_max 0.000
_refine_ls_shift/su_mean 0.000
_refine_ls_structure_factor_coef Fsqd
_refine_ls_weighting_details 'calc w=1/[\s^2^(Fo^2^)+(0.1984P)^2^+11.7318P] where P=(Fo^2^+2Fc^2^)/3'
_refine_ls_weighting_scheme calc
_refine_ls_wR_factor_gt 0.2629
_refine_ls_wR_factor_ref 0.3648
_reflns_number_gt 2744
_reflns_number_total 6192
_reflns_threshold_expression >2sigma(I)
_cod_data_source_file ja061605jsi20060308_053953.cif
_cod_data_source_block 3d
_cod_depositor_comments
;
The following automatic conversions were performed:
'_symmetry_cell_setting' value 'Trigonal' changed to 'trigonal' according
to '/home/saulius/struct/CIF-dictionaries/cif_core.dic' dictionary named
'cif_core.dic' version 2.4.1 from 2010-06-29.

Automatic conversion script
Id: cif_fix_enum 1527 2010-12-29 10:47:43Z saulius 
;
_cod_original_sg_symbol_H-M R-3
_cod_database_code 4101293

loop_
_symmetry_equiv_pos_as_xyz
'x, y, z'
'-y, x-y, z'
'-x+y, -x, z'
'x+2/3, y+1/3, z+1/3'
'-y+2/3, x-y+1/3, z+1/3'
'-x+y+2/3, -x+1/3, z+1/3'
'x+1/3, y+2/3, z+2/3'
'-y+1/3, x-y+2/3, z+2/3'
'-x+y+1/3, -x+2/3, z+2/3'
'-x, -y, -z'
'y, -x+y, -z'
'x-y, x, -z'
'-x+2/3, -y+1/3, -z+1/3'
'y+2/3, -x+y+1/3, -z+1/3'
'x-y+2/3, x+1/3, -z+1/3'
'-x+1/3, -y+2/3, -z+2/3'
'y+1/3, -x+y+2/3, -z+2/3'
'x-y+1/3, x+2/3, -z+2/3'

loop_
_atom_site_label
_atom_site_type_symbol
_atom_site_fract_x
_atom_site_fract_y
_atom_site_fract_z
_atom_site_U_iso_or_equiv
_atom_site_adp_type
_atom_site_occupancy
_atom_site_symmetry_multiplicity
_atom_site_calc_flag
_atom_site_refinement_flags
C1 C 0.10813(12) 0.56369(12) -0.0182(3) 0.0770(12) Uani 1 1 d .
C2 C 0.10389(12) 0.54691(12) 0.1078(3) 0.0766(11) Uani 1 1 d .
C3 C 0.08168(12) 0.55829(12) 0.1858(3) 0.0718(11) Uani 1 1 d .
C4 C 0.06546(11) 0.57982(11) 0.1534(3) 0.0665(10) Uani 1 1 d .
C5 C 0.07052(11) 0.59624(10) 0.0416(3) 0.0668(10) Uani 1 1 d .
C6 C 0.09016(13) 0.58905(11) -0.0384(3) 0.0746(11) Uani 1 1 d .
C7 C 0.07785(14) 0.54351(14) 0.3011(4) 0.0836(12) Uani 1 1 d .
C8 C 0.04489(18) 0.50895(17) 0.3355(5) 0.1137(17) Uani 1 1 d .
H8A H 0.0245 0.4942 0.2857 0.136 Uiso 1 1 calc R
C9 C 0.0415(3) 0.4957(2) 0.4433(6) 0.140(2) Uani 1 1 d .
H9A H 0.0189 0.4723 0.4650 0.168 Uiso 1 1 calc R
C10 C 0.0699(3) 0.5160(3) 0.5147(7) 0.151(3) Uani 1 1 d .
H10A H 0.0672 0.5068 0.5865 0.181 Uiso 1 1 calc R
C11 C 0.1037(3) 0.5510(3) 0.4849(5) 0.145(2) Uani 1 1 d .
H11A H 0.1236 0.5653 0.5363 0.174 Uiso 1 1 calc R
C12 C 0.10762(18) 0.56448(17) 0.3766(4) 0.1068(16) Uani 1 1 d .
H12A H 0.1304 0.5877 0.3554 0.128 Uiso 1 1 calc R
C13 C 0.03935(12) 0.58652(11) 0.2313(3) 0.0680(10) Uani 1 1 d .
C14 C 0.05399(14) 0.61285(12) 0.3165(3) 0.0829(12) Uani 1 1 d .
H14A H 0.0814 0.6281 0.3265 0.099 Uiso 1 1 calc R
C15 C 0.02893(18) 0.61728(15) 0.3882(4) 0.0960(14) Uani 1 1 d .
H15A H 0.0396 0.6353 0.4460 0.115 Uiso 1 1 calc R
C16 C -0.01132(18) 0.59549(16) 0.3750(4) 0.0948(14) Uani 1 1 d .
H16A H -0.0281 0.5983 0.4241 0.114 Uiso 1 1 calc R
C17 C -0.02677(15) 0.56948(16) 0.2892(4) 0.1010(15) Uani 1 1 d .
H17A H -0.0542 0.5549 0.2788 0.121 Uiso 1 1 calc R
C18 C -0.00164(13) 0.56474(14) 0.2175(4) 0.0920(14) Uani 1 1 d .
H18A H -0.0124 0.5468 0.1595 0.110 Uiso 1 1 calc R
C19 C 0.05507(12) 0.62414(12) 0.0179(3) 0.0703(11) Uani 1 1 d .
C20 C 0.07828(15) 0.66363(14) 0.0437(4) 0.0984(15) Uani 1 1 d .
H20A H 0.1029 0.6724 0.0767 0.118 Uiso 1 1 calc R
C21 C 0.06623(19) 0.69037(16) 0.0222(5) 0.1149(18) Uani 1 1 d .
H21A H 0.0829 0.7171 0.0389 0.138 Uiso 1 1 calc R
C22 C 0.0308(2) 0.6786(2) -0.0225(5) 0.1101(18) Uani 1 1 d .
H22A H 0.0225 0.6970 -0.0348 0.132 Uiso 1 1 calc R
C23 C 0.00652(18) 0.6397(2) -0.0502(4) 0.1167(18) Uani 1 1 d .
H23A H -0.0182 0.6315 -0.0824 0.140 Uiso 1 1 calc R
C24 C 0.01903(14) 0.61223(16) -0.0301(4) 0.0977(15) Uani 1 1 d .
H24A H 0.0027 0.5857 -0.0494 0.117 Uiso 1 1 calc R
C25 C 0.09529(15) 0.60681(13) -0.1519(4) 0.0842(13) Uani 1 1 d .
C26 C 0.12750(18) 0.64355(15) -0.1752(4) 0.1137(17) Uani 1 1 d .
H26A H 0.1465 0.6578 -0.1215 0.136 Uiso 1 1 calc R
C27 C 0.1312(2) 0.65915(19) -0.2821(6) 0.133(2) Uani 1 1 d .
H27A H 0.1528 0.6840 -0.2987 0.159 Uiso 1 1 calc R
C28 C 0.1041(3) 0.6389(2) -0.3606(5) 0.129(2) Uani 1 1 d .
H28A H 0.1069 0.6496 -0.4307 0.154 Uiso 1 1 calc R
C29 C 0.0733(2) 0.6035(2) -0.3370(5) 0.1220(19) Uani 1 1 d .
H29A H 0.0547 0.5894 -0.3916 0.146 Uiso 1 1 calc R
C30 C 0.06807(16) 0.58700(16) -0.2338(4) 0.1007(15) Uani 1 1 d .
H30A H 0.0459 0.5622 -0.2194 0.121 Uiso 1 1 calc R
B3 B 0.07527(17) 0.51368(14) 0.0059(4) 0.0826(14) Uani 1 1 d .
H3 H 0.0427 0.4996 -0.0006 0.099 Uiso 1 1 calc R
B4 B 0.10657(19) 0.52963(17) -0.1118(5) 0.0958(17) Uani 1 1 d .
H4 H 0.0943 0.5258 -0.1954 0.115 Uiso 1 1 calc R
B5 B 0.15205(19) 0.57216(19) -0.0761(5) 0.106(2) Uani 1 1 d .
H5 H 0.1690 0.5957 -0.1368 0.128 Uiso 1 1 calc R
B6 B 0.15037(15) 0.58364(18) 0.0641(5) 0.0970(17) Uani 1 1 d .
H6 H 0.1661 0.6143 0.0956 0.116 Uiso 1 1 calc R
B7 B 0.09853(18) 0.49986(17) 0.1074(5) 0.0948(17) Uani 1 1 d .
H7 H 0.0809 0.4766 0.1680 0.114 Uiso 1 1 calc R
B8 B 0.10165(19) 0.48892(18) -0.0300(5) 0.1001(18) Uani 1 1 d .
H8 H 0.0862 0.4581 -0.0604 0.120 Uiso 1 1 calc R
B9 B 0.14844(19) 0.5246(2) -0.0809(5) 0.109(2) Uani 1 1 d .
H9 H 0.1636 0.5170 -0.1448 0.131 Uiso 1 1 calc R
B10 B 0.1751(2) 0.5581(2) 0.0251(6) 0.120(2) Uani 1 1 d .
H10 H 0.2077 0.5724 0.0306 0.144 Uiso 1 1 calc R
B11 B 0.14466(18) 0.5431(2) 0.1425(5) 0.107(2) Uani 1 1 d .
H11 H 0.1570 0.5476 0.2262 0.128 Uiso 1 1 calc R
B12 B 0.14314(19) 0.5067(2) 0.0526(5) 0.108(2) Uani 1 1 d .
H12 H 0.1549 0.4873 0.0773 0.130 Uiso 1 1 calc R

loop_
_atom_site_aniso_label
_atom_site_aniso_U_11
_atom_site_aniso_U_22
_atom_site_aniso_U_33
_atom_site_aniso_U_23
_atom_site_aniso_U_13
_atom_site_aniso_U_12
C1 0.090(3) 0.075(3) 0.067(3) 0.001(2) 0.007(2) 0.043(2)
C2 0.083(3) 0.083(3) 0.070(3) -0.004(2) -0.002(2) 0.046(2)
C3 0.081(3) 0.080(3) 0.060(2) -0.0027(19) -0.0013(19) 0.044(2)
C4 0.071(2) 0.072(2) 0.055(2) -0.0024(18) -0.0004(17) 0.035(2)
C5 0.075(2) 0.065(2) 0.055(2) -0.0036(17) 0.0009(18) 0.0311(19)
C6 0.091(3) 0.070(2) 0.062(3) 0.0014(19) 0.006(2) 0.039(2)
C7 0.101(3) 0.095(3) 0.070(3) 0.010(2) 0.006(3) 0.061(3)
C8 0.129(4) 0.118(4) 0.094(4) 0.018(3) 0.017(3) 0.062(4)
C9 0.181(7) 0.134(5) 0.101(5) 0.039(4) 0.028(5) 0.076(5)
C10 0.223(9) 0.176(8) 0.094(5) 0.035(5) 0.024(6) 0.131(7)
C11 0.212(8) 0.187(7) 0.083(5) -0.008(4) -0.030(5) 0.135(7)
C12 0.139(4) 0.129(4) 0.067(3) -0.001(3) -0.014(3) 0.078(4)
C13 0.082(3) 0.071(2) 0.054(2) 0.0017(18) 0.0041(19) 0.040(2)
C14 0.095(3) 0.083(3) 0.072(3) -0.012(2) -0.005(2) 0.046(2)
C15 0.130(4) 0.100(3) 0.070(3) -0.013(2) 0.003(3) 0.066(3)
C16 0.124(4) 0.116(4) 0.067(3) 0.012(3) 0.024(3) 0.077(4)
C17 0.092(3) 0.123(4) 0.089(4) 0.005(3) 0.022(3) 0.054(3)
C18 0.083(3) 0.110(3) 0.076(3) -0.013(2) 0.010(2) 0.043(3)
C19 0.079(3) 0.076(3) 0.055(2) 0.0025(19) 0.0040(19) 0.039(2)
C20 0.107(3) 0.082(3) 0.112(4) -0.008(3) -0.018(3) 0.052(3)
C21 0.123(4) 0.090(3) 0.146(5) 0.010(3) -0.002(4) 0.064(3)
C22 0.148(5) 0.134(5) 0.087(4) 0.029(3) 0.026(4) 0.098(5)
C23 0.112(4) 0.173(6) 0.098(4) -0.005(4) -0.010(3) 0.095(5)
C24 0.084(3) 0.109(4) 0.106(4) -0.013(3) -0.010(3) 0.053(3)
C25 0.111(3) 0.080(3) 0.067(3) 0.007(2) 0.017(3) 0.052(3)
C26 0.138(4) 0.092(3) 0.087(4) 0.017(3) 0.019(3) 0.040(3)
C27 0.164(6) 0.110(4) 0.113(5) 0.040(4) 0.045(5) 0.060(4)
C28 0.177(7) 0.139(6) 0.079(4) 0.018(4) 0.021(4) 0.086(5)
C29 0.167(6) 0.128(5) 0.079(4) 0.008(3) -0.005(4) 0.080(5)
C30 0.128(4) 0.107(4) 0.071(3) 0.004(3) -0.006(3) 0.061(3)
B3 0.096(3) 0.068(3) 0.082(4) -0.007(2) -0.007(3) 0.041(3)
B4 0.127(5) 0.102(4) 0.075(4) -0.015(3) 0.002(3) 0.070(4)
B5 0.109(4) 0.108(4) 0.105(5) -0.003(3) 0.033(4) 0.056(4)
B6 0.074(3) 0.102(4) 0.112(5) -0.023(3) 0.000(3) 0.041(3)
B7 0.112(4) 0.096(4) 0.098(4) 0.000(3) -0.002(3) 0.068(3)
B8 0.123(5) 0.096(4) 0.100(4) -0.016(3) -0.006(3) 0.069(4)
B9 0.124(5) 0.126(5) 0.101(5) -0.020(4) 0.006(4) 0.080(4)
B10 0.093(4) 0.148(6) 0.131(6) -0.027(4) 0.005(4) 0.069(4)
B11 0.112(4) 0.155(6) 0.090(4) -0.021(4) -0.018(3) 0.094(4)
B12 0.127(5) 0.127(5) 0.109(5) -0.017(4) -0.012(4) 0.092(4)

loop_
_atom_type_symbol
_atom_type_description
_atom_type_scat_dispersion_real
_atom_type_scat_dispersion_imag
_atom_type_scat_source
C C 0.0033 0.0016 'International Tables Vol C Tables 4.2.6.8 and 6.1.1.4'
H H 0.0000 0.0000 'International Tables Vol C Tables 4.2.6.8 and 6.1.1.4'
B B 0.0013 0.0007 'International Tables Vol C Tables 4.2.6.8 and 6.1.1.4'

loop_
_geom_angle_atom_site_label_1
_geom_angle_atom_site_label_2
_geom_angle_atom_site_label_3
_geom_angle
C6 C1 C2 115.5(3)
C6 C1 B5 123.8(4)
C2 C1 B5 110.6(4)
C6 C1 B4 123.5(4)
C2 C1 B4 110.8(3)
B5 C1 B4 61.7(3)
C6 C1 B3 116.4(4)
C2 C1 B3 61.7(3)
B5 C1 B3 112.8(3)
B4 C1 B3 61.9(3)
C6 C1 B6 116.8(3)
C2 C1 B6 61.6(3)
B5 C1 B6 61.7(3)
B4 C1 B6 112.7(3)
B3 C1 B6 113.8(4)
C3 C2 C1 115.8(3)
C3 C2 B11 124.4(4)
C1 C2 B11 110.5(4)
C3 C2 B7 122.1(4)
C1 C2 B7 110.6(3)
B11 C2 B7 62.5(3)
C3 C2 B6 118.1(3)
C1 C2 B6 62.0(3)
B11 C2 B6 61.3(3)
B7 C2 B6 113.2(4)
C3 C2 B3 115.2(3)
C1 C2 B3 61.8(3)
B11 C2 B3 112.8(3)
B7 C2 B3 61.2(3)
B6 C2 B3 114.2(4)
C4 C3 C2 121.4(4)
C4 C3 C7 122.1(4)
C2 C3 C7 116.4(3)
C3 C4 C5 122.9(3)
C3 C4 C13 119.5(3)
C5 C4 C13 117.6(3)
C6 C5 C4 122.9(4)
C6 C5 C19 118.7(3)
C4 C5 C19 118.3(3)
C5 C6 C1 121.3(4)
C5 C6 C25 121.6(4)
C1 C6 C25 117.1(3)
C8 C7 C12 118.0(5)
C8 C7 C3 121.7(5)
C12 C7 C3 120.4(4)
C7 C8 C9 121.1(6)
C10 C9 C8 120.4(7)
C9 C10 C11 121.1(7)
C10 C11 C12 119.1(7)
C7 C12 C11 120.3(6)
C14 C13 C18 118.0(4)
C14 C13 C4 123.0(4)
C18 C13 C4 119.0(3)
C13 C14 C15 121.2(4)
C16 C15 C14 120.6(5)
C15 C16 C17 119.5(5)
C16 C17 C18 120.1(5)
C17 C18 C13 120.7(4)
C24 C19 C20 117.7(4)
C24 C19 C5 123.2(4)
C20 C19 C5 119.0(4)
C21 C20 C19 121.7(5)
C22 C21 C20 120.6(5)
C21 C22 C23 120.3(5)
C22 C23 C24 119.4(5)
C19 C24 C23 120.3(5)
C30 C25 C26 118.5(5)
C30 C25 C6 121.2(4)
C26 C25 C6 120.3(4)
C25 C26 C27 118.6(6)
C28 C27 C26 121.5(6)
C29 C28 C27 119.2(6)
C28 C29 C30 121.7(6)
C25 C30 C29 120.5(5)
C2 B3 C1 56.5(2)
C2 B3 B7 59.3(3)
C1 B3 B7 104.9(4)
C2 B3 B8 104.5(4)
C1 B3 B8 105.3(4)
B7 B3 B8 59.1(3)
C2 B3 B4 104.2(4)
C1 B3 B4 58.8(3)
B7 B3 B4 107.8(4)
B8 B3 B4 60.7(3)
C1 B4 B5 59.0(3)
C1 B4 B9 105.2(4)
B5 B4 B9 60.5(4)
C1 B4 B3 59.4(3)
B5 B4 B3 108.5(4)
B9 B4 B3 107.2(4)
C1 B4 B8 104.9(4)
B5 B4 B8 107.7(4)
B9 B4 B8 59.0(3)
B3 B4 B8 59.6(3)
C1 B5 B10 105.3(4)
C1 B5 B4 59.3(3)
B10 B5 B4 107.9(5)
C1 B5 B6 59.7(3)
B10 B5 B6 59.6(4)
B4 B5 B6 109.1(4)
C1 B5 B9 105.0(4)
B10 B5 B9 59.4(4)
B4 B5 B9 59.9(3)
B6 B5 B9 107.4(5)
C2 B6 C1 56.5(2)
C2 B6 B10 104.9(4)
C1 B6 B10 104.7(4)
C2 B6 B11 58.9(3)
C1 B6 B11 104.2(4)
B10 B6 B11 60.0(4)
C2 B6 B5 104.0(4)
C1 B6 B5 58.6(3)
B10 B6 B5 59.9(4)
B11 B6 B5 107.5(4)
C2 B7 B8 105.9(4)
C2 B7 B12 104.7(4)
B8 B7 B12 59.1(3)
C2 B7 B3 59.4(3)
B8 B7 B3 60.7(3)
B12 B7 B3 107.8(4)
C2 B7 B11 58.3(3)
B8 B7 B11 107.4(4)
B12 B7 B11 59.8(3)
B3 B7 B11 107.9(4)
B12 B8 B7 60.5(4)
B12 B8 B9 59.9(4)
B7 B8 B9 108.5(4)
B12 B8 B3 108.5(4)
B7 B8 B3 60.2(3)
B9 B8 B3 108.0(4)
B12 B8 B4 107.7(4)
B7 B8 B4 107.9(4)
B9 B8 B4 59.9(4)
B3 B8 B4 59.7(3)
B12 B9 B10 61.2(4)
B12 B9 B8 59.1(4)
B10 B9 B8 108.6(4)
B12 B9 B4 108.1(4)
B10 B9 B4 107.9(4)
B8 B9 B4 61.2(3)
B12 B9 B5 108.4(4)
B10 B9 B5 59.7(4)
B8 B9 B5 108.6(4)
B4 B9 B5 59.6(3)
B9 B10 B6 109.3(5)
B9 B10 B11 107.6(5)
B6 B10 B11 60.0(3)
B9 B10 B5 60.9(4)
B6 B10 B5 60.5(4)
B11 B10 B5 108.0(4)
B9 B10 B12 59.0(4)
B6 B10 B12 108.1(4)
B11 B10 B12 59.9(4)
B5 B10 B12 107.6(5)
C2 B11 B6 59.8(3)
C2 B11 B10 105.5(4)
B6 B11 B10 59.9(4)
C2 B11 B12 104.7(4)
B6 B11 B12 108.6(5)
B10 B11 B12 60.6(4)
C2 B11 B7 59.2(3)
B6 B11 B7 109.2(4)
B10 B11 B7 108.0(4)
B12 B11 B7 58.9(3)
B8 B12 B9 61.0(4)
B8 B12 B7 60.3(3)
B9 B12 B7 109.1(4)
B8 B12 B11 109.4(4)
B9 B12 B11 108.0(5)
B7 B12 B11 61.2(3)
B8 B12 B10 109.1(5)
B9 B12 B10 59.9(4)
B7 B12 B10 109.0(4)
B11 B12 B10 59.5(4)

loop_
_geom_bond_atom_site_label_1
_geom_bond_atom_site_label_2
_geom_bond_distance
C1 C6 1.483(5)
C1 C2 1.640(6)
C1 B5 1.716(7)
C1 B4 1.721(6)
C1 B3 1.732(6)
C1 B6 1.736(7)
C2 C3 1.489(5)
C2 B11 1.713(7)
C2 B7 1.730(7)
C2 B6 1.730(7)
C2 B3 1.731(6)
C3 C4 1.332(5)
C3 C7 1.492(6)
C4 C5 1.471(5)
C4 C13 1.501(5)
C5 C6 1.348(5)
C5 C19 1.504(5)
C6 C25 1.510(6)
C7 C8 1.375(7)
C7 C12 1.378(6)
C8 C9 1.390(8)
C9 C10 1.311(10)
C10 C11 1.382(10)
C11 C12 1.397(8)
C13 C14 1.363(5)
C13 C18 1.388(6)
C14 C15 1.378(6)
C15 C16 1.363(7)
C16 C17 1.363(7)
C17 C18 1.387(6)
C19 C24 1.364(6)
C19 C20 1.369(6)
C20 C21 1.359(6)
C21 C22 1.329(7)
C22 C23 1.363(8)
C23 C24 1.396(7)
C25 C30 1.373(6)
C25 C26 1.375(6)
C26 C27 1.411(8)
C27 C28 1.344(9)
C28 C29 1.324(8)
C29 C30 1.377(7)
B3 B7 1.763(8)
B3 B8 1.772(7)
B3 B4 1.775(8)
B4 B5 1.764(9)
B4 B9 1.770(8)
B4 B8 1.793(8)
B5 B10 1.760(10)
B5 B6 1.770(9)
B5 B9 1.780(9)
B6 B10 1.754(8)
B6 B11 1.756(9)
B7 B8 1.742(8)
B7 B12 1.746(9)
B7 B11 1.787(9)
B8 B12 1.721(9)
B8 B9 1.755(9)
B9 B12 1.737(9)
B9 B10 1.754(9)
B10 B11 1.756(9)
B10 B12 1.775(10)
B11 B12 1.762(9)
